data_1555982
loop_
_publ_author_name
'Hu, Ming'
'Zou, Hua-Xu'
'Song, Ren-Jie'
'Xiang, Jian-Nan'
'Li, Jin-Heng'

_publ_section_title
;
 Copper-Catalyzed C-H Oxidative Radical Functionalization and Annulation
 of Aniline-Linked 1,7-Enynes: Evidence for a 1,5-Hydride Shift Mechanism.
;
_journal_issue 24
_journal_name_full 'Organic letters'
_journal_page_first 6460
_journal_page_last 6463
_journal_paper_doi 10.1021/acs.orglett.6b03352
_journal_volume 18
_journal_year 2016
_chemical_formula_moiety 'C22 H22 N2 O2'
_chemical_formula_sum 'C22 H22 N2 O2'
_chemical_formula_weight 346.42
_space_group_IT_number 61
_space_group_name_Hall '-P 2ac 2ab'
_space_group_name_H-M_alt 'P b c a'
_symmetry_cell_setting orthorhombic
_symmetry_space_group_name_Hall '-P 2ac 2ab'
_symmetry_space_group_name_H-M 'P b c a'
_atom_sites_solution_hydrogens geom
_atom_sites_solution_primary direct
_atom_sites_solution_secondary difmap
_audit_creation_method SHELXL-97
_cell_angle_alpha 90.00
_cell_angle_beta 90.00
_cell_angle_gamma 90.00
_cell_formula_units_Z 8
_cell_length_a 15.792(3)
_cell_length_b 12.080(3)
_cell_length_c 19.334(4)
_cell_measurement_reflns_used 7010
_cell_measurement_temperature 296(2)
_cell_measurement_theta_max 27.13
_cell_measurement_theta_min 2.37
_cell_volume 3688.3(14)
_computing_cell_refinement 'Bruker SAINT'
_computing_data_collection 'Bruker APEX2'
_computing_data_reduction 'Bruker SAINT'
_computing_molecular_graphics 'Bruker SHELXTL'
_computing_publication_material 'Bruker SHELXTL'
_computing_structure_refinement 'SHELXL-97 (Sheldrick, 2008)'
_computing_structure_solution 'SHELXS-97 (Sheldrick, 2008)'
_diffrn_ambient_temperature 296(2)
_diffrn_measured_fraction_theta_full 0.986
_diffrn_measured_fraction_theta_max 0.986
_diffrn_measurement_device_type 'Bruker APEX-II CCD'
_diffrn_measurement_method '\f and \w scans'
_diffrn_radiation_monochromator graphite
_diffrn_radiation_source 'fine-focus sealed tube'
_diffrn_radiation_type MoK\a
_diffrn_radiation_wavelength 0.71073
_diffrn_reflns_av_R_equivalents 0.0678
_diffrn_reflns_av_sigmaI/netI 0.0574
_diffrn_reflns_limit_h_max 20
_diffrn_reflns_limit_h_min -18
_diffrn_reflns_limit_k_max 15
_diffrn_reflns_limit_k_min -14
_diffrn_reflns_limit_l_max 22
_diffrn_reflns_limit_l_min -24
_diffrn_reflns_number 19704
_diffrn_reflns_theta_full 27.41
_diffrn_reflns_theta_max 27.41
_diffrn_reflns_theta_min 2.11
_exptl_absorpt_coefficient_mu 0.080
_exptl_absorpt_correction_T_max 0.9833
_exptl_absorpt_correction_T_min 0.9817
_exptl_absorpt_correction_type multi-scan
_exptl_absorpt_process_details SADBS
_exptl_crystal_colour Colorless
_exptl_crystal_density_diffrn 1.248
_exptl_crystal_density_meas 1.248
_exptl_crystal_density_method 'not measured'
_exptl_crystal_description Lump
_exptl_crystal_F_000 1472
_exptl_crystal_size_max 0.23
_exptl_crystal_size_mid 0.22
_exptl_crystal_size_min 0.21
_refine_diff_density_max 0.270
_refine_diff_density_min -0.280
_refine_diff_density_rms 0.058
_refine_ls_extinction_method none
_refine_ls_goodness_of_fit_ref 1.049
_refine_ls_hydrogen_treatment constr
_refine_ls_matrix_type full
_refine_ls_number_parameters 238
_refine_ls_number_reflns 4141
_refine_ls_number_restraints 0
_refine_ls_restrained_S_all 1.049
_refine_ls_R_factor_all 0.0822
_refine_ls_R_factor_gt 0.0556
_refine_ls_shift/su_max 0.000
_refine_ls_shift/su_mean 0.000
_refine_ls_structure_factor_coef Fsqd
_refine_ls_weighting_details 'calc w=1/[\s^2^(Fo^2^)+(0.0710P)^2^+1.3459P] where P=(Fo^2^+2Fc^2^)/3'
_refine_ls_weighting_scheme calc
_refine_ls_wR_factor_gt 0.1371
_refine_ls_wR_factor_ref 0.1612
_reflns_number_gt 2930
_reflns_number_total 4141
_reflns_threshold_expression >2sigma(I)
_cod_data_source_file ol6b03352_si_002.cif
_cod_data_source_block ljh015
_cod_depositor_comments
;
The following automatic conversions were performed:

data item '_refine_ls_hydrogen_treatment' value 'CONSTR' was changed
to 'constr' in accordance with the
/home/saulius/struct/COD-crude-data/automatic-downloads/DataCite-retrospective/ACS/depositions/lib/dictionaries/cif_core.dic
dictionary named 'cif_core.dic' version 2.4.2 last updated on
2011-04-26.

data item '_symmetry_cell_setting' value 'Orthorhombic' was changed
to 'orthorhombic' in accordance with the
/home/saulius/struct/COD-crude-data/automatic-downloads/DataCite-retrospective/ACS/depositions/lib/dictionaries/cif_core.dic
dictionary named 'cif_core.dic' version 2.4.2 last updated on
2011-04-26.

Automatic conversion script
Id: cif_fix_values 6909 2019-04-08 15:41:33Z antanas 
;
_cod_original_cell_volume 3688.5(13)
_cod_original_sg_symbol_Hall -P2ac2ab
_cod_original_sg_symbol_H-M Pbca
_cod_database_code 1555982

loop_
_symmetry_equiv_pos_as_xyz
'x, y, z'
'x+1/2, -y+1/2, -z'
'-x, y+1/2, -z+1/2'
'-x+1/2, -y, z+1/2'
'-x, -y, -z'
'-x-1/2, y-1/2, z'
'x, -y-1/2, z-1/2'
'x-1/2, y, -z-1/2'

loop_
_atom_site_label
_atom_site_type_symbol
_atom_site_fract_x
_atom_site_fract_y
_atom_site_fract_z
_atom_site_U_iso_or_equiv
_atom_site_adp_type
_atom_site_occupancy
_atom_site_symmetry_multiplicity
_atom_site_calc_flag
_atom_site_refinement_flags
N1 N 0.75804(10) 0.03001(13) 0.33774(8) 0.0421(4) Uani 1 1 d .
O1 O 0.85949(9) -0.02971(13) 0.26302(9) 0.0571(4) Uani 1 1 d .
C1 C 0.80163(11) 0.03492(15) 0.27644(10) 0.0404(4) Uani 1 1 d .
O2 O 0.65533(7) 0.02562(10) 0.20268(7) 0.0392(3) Uani 1 1 d .
C2 C 0.77748(10) 0.12923(15) 0.22967(10) 0.0367(4) Uani 1 1 d .
N2 N 0.80299(14) 0.37110(19) 0.06462(11) 0.0679(6) Uani 1 1 d .
C3 C 0.80263(11) 0.11468(18) 0.15405(10) 0.0453(5) Uani 1 1 d .
H3A H 0.7975 0.0380 0.1398 0.054 Uiso 1 1 calc R
H3B H 0.8603 0.1393 0.1461 0.054 Uiso 1 1 calc R
C4 C 0.73817(11) 0.18922(17) 0.11496(10) 0.0423(4) Uani 1 1 d .
H4 H 0.7138 0.1463 0.0768 0.051 Uiso 1 1 calc R
C5 C 0.66508(10) 0.21959(15) 0.16726(9) 0.0342(4) Uani 1 1 d .
H5 H 0.6778 0.2931 0.1860 0.041 Uiso 1 1 calc R
C6 C 0.67961(10) 0.13467(14) 0.22608(9) 0.0321(4) Uani 1 1 d .
C7 C 0.64679(10) 0.15621(14) 0.29775(9) 0.0331(4) Uani 1 1 d .
C8 C 0.57727(11) 0.22332(16) 0.31260(10) 0.0387(4) Uani 1 1 d .
H8 H 0.5499 0.2606 0.2769 0.046 Uiso 1 1 calc R
C9 C 0.54857(12) 0.23501(18) 0.37985(10) 0.0472(5) Uani 1 1 d .
H9 H 0.5016 0.2790 0.3893 0.057 Uiso 1 1 calc R
C10 C 0.58988(14) 0.18129(19) 0.43258(11) 0.0521(5) Uani 1 1 d .
H10 H 0.5709 0.1895 0.4778 0.062 Uiso 1 1 calc R
C11 C 0.65956(13) 0.11488(18) 0.41904(10) 0.0467(5) Uani 1 1 d .
H11 H 0.6872 0.0793 0.4552 0.056 Uiso 1 1 calc R
C12 C 0.68808(10) 0.10128(15) 0.35193(9) 0.0372(4) Uani 1 1 d .
C13 C 0.78592(14) -0.04904(19) 0.39022(12) 0.0557(6) Uani 1 1 d .
H13A H 0.8281 -0.0971 0.3708 0.084 Uiso 1 1 calc R
H13B H 0.7384 -0.0923 0.4055 0.084 Uiso 1 1 calc R
H13C H 0.8095 -0.0097 0.4288 0.084 Uiso 1 1 calc R
C14 C 0.81799(11) 0.23530(17) 0.25921(11) 0.0448(5) Uani 1 1 d .
H14A H 0.7964 0.2487 0.3048 0.067 Uiso 1 1 calc R
H14B H 0.8045 0.2969 0.2299 0.067 Uiso 1 1 calc R
H14C H 0.8783 0.2263 0.2613 0.067 Uiso 1 1 calc R
C15 C 0.77550(12) 0.29077(19) 0.08645(10) 0.0493(5) Uani 1 1 d .
C16 C 0.57986(10) 0.22679(16) 0.13146(9) 0.0366(4) Uani 1 1 d .
C17 C 0.54747(12) 0.14062(18) 0.09135(10) 0.0477(5) Uani 1 1 d .
H17 H 0.5779 0.0751 0.0869 0.057 Uiso 1 1 calc R
C18 C 0.47001(14) 0.1522(2) 0.05807(12) 0.0577(6) Uani 1 1 d .
H18 H 0.4481 0.0938 0.0324 0.069 Uiso 1 1 calc R
C19 C 0.42571(13) 0.2497(2) 0.06298(12) 0.0635(7) Uani 1 1 d .
H19 H 0.3738 0.2570 0.0407 0.076 Uiso 1 1 calc R
C20 C 0.45769(13) 0.3362(2) 0.10069(12) 0.0601(6) Uani 1 1 d .
H20 H 0.4278 0.4024 0.1034 0.072 Uiso 1 1 calc R
C21 C 0.53458(11) 0.32526(18) 0.13482(10) 0.0451(5) Uani 1 1 d .
H21 H 0.5560 0.3844 0.1602 0.054 Uiso 1 1 calc R
C22 C 0.57307(12) -0.01275(18) 0.22240(11) 0.0473(5) Uani 1 1 d .
H22A H 0.5745 -0.0378 0.2695 0.071 Uiso 1 1 calc R
H22B H 0.5565 -0.0728 0.1928 0.071 Uiso 1 1 calc R
H22C H 0.5330 0.0466 0.2181 0.071 Uiso 1 1 calc R

loop_
_atom_site_aniso_label
_atom_site_aniso_U_11
_atom_site_aniso_U_22
_atom_site_aniso_U_33
_atom_site_aniso_U_23
_atom_site_aniso_U_13
_atom_site_aniso_U_12
N1 0.0296(8) 0.0439(9) 0.0528(9) 0.0006(7) -0.0027(7) 0.0075(7)
O1 0.0357(8) 0.0561(9) 0.0795(11) -0.0011(8) 0.0055(7) 0.0172(7)
C1 0.0225(8) 0.0394(10) 0.0592(11) -0.0070(8) -0.0031(8) 0.0021(7)
O2 0.0262(6) 0.0369(7) 0.0545(8) -0.0083(6) 0.0020(5) -0.0054(5)
C2 0.0191(8) 0.0376(10) 0.0533(11) -0.0048(8) 0.0011(7) -0.0005(7)
N2 0.0650(13) 0.0725(14) 0.0661(12) 0.0080(11) 0.0211(10) -0.0078(11)
C3 0.0247(8) 0.0507(11) 0.0604(12) -0.0051(9) 0.0093(8) 0.0034(8)
C4 0.0297(9) 0.0509(11) 0.0464(10) -0.0068(8) 0.0056(8) -0.0010(8)
C5 0.0207(8) 0.0379(9) 0.0439(9) -0.0042(7) 0.0018(7) -0.0019(7)
C6 0.0194(7) 0.0332(9) 0.0438(9) -0.0058(7) 0.0006(7) -0.0004(6)
C7 0.0207(7) 0.0356(9) 0.0431(9) -0.0036(7) 0.0010(7) -0.0023(6)
C8 0.0249(8) 0.0424(10) 0.0488(10) -0.0018(8) 0.0036(7) 0.0026(7)
C9 0.0351(10) 0.0511(12) 0.0554(11) -0.0048(9) 0.0103(8) 0.0065(9)
C10 0.0502(12) 0.0584(13) 0.0475(11) -0.0049(10) 0.0107(9) 0.0013(10)
C11 0.0451(11) 0.0500(12) 0.0450(10) 0.0008(9) -0.0016(8) 0.0031(9)
C12 0.0258(8) 0.0381(10) 0.0476(10) -0.0050(8) -0.0015(7) -0.0009(7)
C13 0.0450(11) 0.0540(13) 0.0681(13) 0.0089(11) -0.0073(10) 0.0096(10)
C14 0.0239(9) 0.0444(11) 0.0662(12) -0.0037(9) -0.0025(8) -0.0061(8)
C15 0.0369(11) 0.0622(14) 0.0486(11) 0.0002(10) 0.0105(8) -0.0002(9)
C16 0.0245(8) 0.0457(10) 0.0394(9) 0.0019(8) 0.0020(7) -0.0037(7)
C17 0.0400(11) 0.0524(12) 0.0506(11) 0.0004(9) -0.0049(8) -0.0090(9)
C18 0.0416(11) 0.0765(16) 0.0549(12) -0.0021(11) -0.0085(10) -0.0190(11)
C19 0.0281(10) 0.106(2) 0.0565(13) -0.0049(13) -0.0068(9) 0.0011(12)
C20 0.0353(11) 0.0863(18) 0.0587(13) -0.0071(12) -0.0032(10) 0.0192(11)
C21 0.0296(9) 0.0568(13) 0.0490(10) -0.0051(9) 0.0014(8) 0.0056(8)
C22 0.0323(10) 0.0473(12) 0.0622(12) -0.0006(9) -0.0015(9) -0.0127(8)

loop_
_atom_type_symbol
_atom_type_description
_atom_type_scat_dispersion_real
_atom_type_scat_dispersion_imag
_atom_type_scat_source
C C 0.0033 0.0016 'International Tables Vol C Tables 4.2.6.8 and 6.1.1.4'
H H 0.0000 0.0000 'International Tables Vol C Tables 4.2.6.8 and 6.1.1.4'
N N 0.0061 0.0033 'International Tables Vol C Tables 4.2.6.8 and 6.1.1.4'
O O 0.0106 0.0060 'International Tables Vol C Tables 4.2.6.8 and 6.1.1.4'

loop_
_geom_angle_atom_site_label_1
_geom_angle_atom_site_label_2
_geom_angle_atom_site_label_3
_geom_angle
C1 N1 C12 121.90(15)
C1 N1 C13 118.48(16)
C12 N1 C13 119.60(16)
O1 C1 N1 121.85(18)
O1 C1 C2 122.87(18)
N1 C1 C2 115.15(15)
C22 O2 C6 116.92(14)
C1 C2 C3 115.04(15)
C1 C2 C14 107.57(15)
C3 C2 C14 110.04(16)
C1 C2 C6 108.20(14)
C3 C2 C6 102.81(14)
C14 C2 C6 113.29(14)
C2 C3 C4 103.23(14)
C2 C3 H3A 111.1
C4 C3 H3A 111.1
C2 C3 H3B 111.1
C4 C3 H3B 111.1
H3A C3 H3B 109.1
C15 C4 C3 113.79(16)
C15 C4 C5 109.88(16)
C3 C4 C5 107.58(14)
C15 C4 H4 108.5
C3 C4 H4 108.5
C5 C4 H4 108.5
C16 C5 C6 120.33(14)
C16 C5 C4 111.73(14)
C6 C5 C4 102.02(14)
C16 C5 H5 107.4
C6 C5 H5 107.4
C4 C5 H5 107.4
O2 C6 C7 110.81(14)
O2 C6 C2 103.90(13)
C7 C6 C2 108.08(14)
O2 C6 C5 109.55(13)
C7 C6 C5 120.76(14)
C2 C6 C5 102.07(13)
C8 C7 C12 119.20(16)
C8 C7 C6 124.21(16)
C12 C7 C6 116.55(15)
C9 C8 C7 120.70(18)
C9 C8 H8 119.7
C7 C8 H8 119.7
C10 C9 C8 119.57(18)
C10 C9 H9 120.2
C8 C9 H9 120.2
C9 C10 C11 120.68(19)
C9 C10 H10 119.7
C11 C10 H10 119.7
C12 C11 C10 120.27(19)
C12 C11 H11 119.9
C10 C11 H11 119.9
C11 C12 C7 119.57(17)
C11 C12 N1 120.26(17)
C7 C12 N1 120.16(16)
N1 C13 H13A 109.5
N1 C13 H13B 109.5
H13A C13 H13B 109.5
N1 C13 H13C 109.5
H13A C13 H13C 109.5
H13B C13 H13C 109.5
C2 C14 H14A 109.5
C2 C14 H14B 109.5
H14A C14 H14B 109.5
C2 C14 H14C 109.5
H14A C14 H14C 109.5
H14B C14 H14C 109.5
N2 C15 C4 178.5(2)
C21 C16 C17 118.42(17)
C21 C16 C5 118.99(16)
C17 C16 C5 122.45(17)
C18 C17 C16 120.3(2)
C18 C17 H17 119.8
C16 C17 H17 119.8
C19 C18 C17 120.2(2)
C19 C18 H18 119.9
C17 C18 H18 119.9
C20 C19 C18 120.2(2)
C20 C19 H19 119.9
C18 C19 H19 119.9
C19 C20 C21 120.1(2)
C19 C20 H20 119.9
C21 C20 H20 119.9
C20 C21 C16 120.6(2)
C20 C21 H21 119.7
C16 C21 H21 119.7
O2 C22 H22A 109.5
O2 C22 H22B 109.5
H22A C22 H22B 109.5
O2 C22 H22C 109.5
H22A C22 H22C 109.5
H22B C22 H22C 109.5

loop_
_geom_bond_atom_site_label_1
_geom_bond_atom_site_label_2
_geom_bond_distance
N1 C1 1.372(2)
N1 C12 1.427(2)
N1 C13 1.461(3)
O1 C1 1.230(2)
C1 C2 1.504(3)
O2 C22 1.431(2)
O2 C6 1.445(2)
C2 C3 1.525(3)
C2 C14 1.542(3)
C2 C6 1.549(2)
N2 C15 1.144(3)
C3 C4 1.555(3)
C3 H3A 0.9700
C3 H3B 0.9700
C4 C15 1.468(3)
C4 C5 1.578(2)
C4 H4 0.9800
C5 C16 1.516(2)
C5 C6 1.549(2)
C5 H5 0.9800
C6 C7 1.502(2)
C7 C8 1.395(2)
C7 C12 1.401(3)
C8 C9 1.384(3)
C8 H8 0.9300
C9 C10 1.373(3)
C9 H9 0.9300
C10 C11 1.387(3)
C10 H10 0.9300
C11 C12 1.383(3)
C11 H11 0.9300
C13 H13A 0.9600
C13 H13B 0.9600
C13 H13C 0.9600
C14 H14A 0.9600
C14 H14B 0.9600
C14 H14C 0.9600
C16 C21 1.389(3)
C16 C17 1.395(3)
C17 C18 1.389(3)
C17 H17 0.9300
C18 C19 1.372(3)
C18 H18 0.9300
C19 C20 1.371(3)
C19 H19 0.9300
C20 C21 1.388(3)
C20 H20 0.9300
C21 H21 0.9300
C22 H22A 0.9600
C22 H22B 0.9600
C22 H22C 0.9600

loop_
_geom_torsion_atom_site_label_1
_geom_torsion_atom_site_label_2
_geom_torsion_atom_site_label_3
_geom_torsion_atom_site_label_4
_geom_torsion
C12 N1 C1 O1 -176.75(17)
C13 N1 C1 O1 4.7(3)
C12 N1 C1 C2 7.3(2)
C13 N1 C1 C2 -171.28(17)
O1 C1 C2 C3 23.4(3)
N1 C1 C2 C3 -160.68(15)
O1 C1 C2 C14 -99.6(2)
N1 C1 C2 C14 76.32(18)
O1 C1 C2 C6 137.65(18)
N1 C1 C2 C6 -46.4(2)
C1 C2 C3 C4 155.13(15)
C14 C2 C3 C4 -83.21(17)
C6 C2 C3 C4 37.76(18)
C2 C3 C4 C15 108.04(18)
C2 C3 C4 C5 -13.94(19)
C15 C4 C5 C16 90.74(19)
C3 C4 C5 C16 -144.89(16)
C15 C4 C5 C6 -139.43(16)
C3 C4 C5 C6 -15.06(18)
C22 O2 C6 C7 37.2(2)
C22 O2 C6 C2 153.06(15)
C22 O2 C6 C5 -98.49(17)
C1 C2 C6 O2 -56.41(18)
C3 C2 C6 O2 65.70(17)
C14 C2 C6 O2 -175.58(15)
C1 C2 C6 C7 61.36(18)
C3 C2 C6 C7 -176.53(15)
C14 C2 C6 C7 -57.8(2)
C1 C2 C6 C5 -170.33(14)
C3 C2 C6 C5 -48.22(17)
C14 C2 C6 C5 70.50(18)
C16 C5 C6 O2 52.49(19)
C4 C5 C6 O2 -71.78(15)
C16 C5 C6 C7 -78.1(2)
C4 C5 C6 C7 157.67(14)
C16 C5 C6 C2 162.15(15)
C4 C5 C6 C2 37.89(16)
O2 C6 C7 C8 -103.91(19)
C2 C6 C7 C8 142.86(17)
C5 C6 C7 C8 26.1(2)
O2 C6 C7 C12 73.82(18)
C2 C6 C7 C12 -39.4(2)
C5 C6 C7 C12 -156.17(15)
C12 C7 C8 C9 -0.6(3)
C6 C7 C8 C9 177.04(17)
C7 C8 C9 C10 1.0(3)
C8 C9 C10 C11 -0.5(3)
C9 C10 C11 C12 -0.4(3)
C10 C11 C12 C7 0.8(3)
C10 C11 C12 N1 -177.90(18)
C8 C7 C12 C11 -0.3(3)
C6 C7 C12 C11 -178.15(16)
C8 C7 C12 N1 178.44(16)
C6 C7 C12 N1 0.6(2)
C1 N1 C12 C11 -163.28(18)
C13 N1 C12 C11 15.3(3)
C1 N1 C12 C7 18.0(3)
C13 N1 C12 C7 -163.48(18)
C3 C4 C15 N2 -142(10)
C5 C4 C15 N2 -21(10)
C6 C5 C16 C21 118.86(19)
C4 C5 C16 C21 -121.63(18)
C6 C5 C16 C17 -65.5(2)
C4 C5 C16 C17 54.1(2)
C21 C16 C17 C18 -2.6(3)
C5 C16 C17 C18 -178.32(17)
C16 C17 C18 C19 1.6(3)
C17 C18 C19 C20 0.1(4)
C18 C19 C20 C21 -0.8(4)
C19 C20 C21 C16 -0.2(3)
C17 C16 C21 C20 1.9(3)
C5 C16 C21 C20 177.77(18)
